data_7714334
loop_
_publ_author_name
'D\'iaz-Torres, Ra\'ul'
'G\'omez-Coca, Silvia'
'Ruiz, Eliseo'
'Harding, Phimphaka'
'Harding, David J.'

_publ_section_title
;
 Improving Spin Crossover Characteristics in Heteroleptic
 [FeIII(qsal-5-I)(qsal-5-OMe)]A Complexes
;
_journal_name_full 'Dalton Transactions'
_journal_paper_doi 10.1039/D3DT02503A
_journal_year 2023
_chemical_formula_moiety 'C33 H23 Fe I N4 O3, B F4, 0.8(C H4 O), 0.25[CH4O]'
_chemical_formula_sum 'C33.8 H26.2 B F4 Fe I N4 O3.8'
_chemical_formula_weight 818.75
_space_group_crystal_system triclinic
_space_group_IT_number 2
_space_group_name_Hall '-P 1'
_space_group_name_H-M_alt 'P -1'
_atom_sites_solution_hydrogens geom
_atom_sites_solution_primary dual
_audit_creation_date 2023-09-20
_audit_creation_method
;
Olex2 1.5
(compiled 2023.08.24 svn.re1ec1418 for OlexSys, GUI svn.r6817)
;
_audit_update_record
;
2023-10-13 deposited with the CCDC.	2023-10-28 downloaded from the CCDC.
;
_cell_angle_alpha 103.907(2)
_cell_angle_beta 98.433(2)
_cell_angle_gamma 96.219(2)
_cell_formula_units_Z 2
_cell_length_a 10.7366(3)
_cell_length_b 12.3118(2)
_cell_length_c 12.7998(3)
_cell_measurement_reflns_used 10811
_cell_measurement_temperature 149.9(2)
_cell_measurement_theta_max 68.2760
_cell_measurement_theta_min 3.5940
_cell_volume 1606.35(7)
_computing_cell_refinement 'CrysAlisPro 1.171.40.84a (Rigaku OD, 2020)'
_computing_data_collection 'CrysAlisPro 1.171.40.84a (Rigaku OD, 2020)'
_computing_data_reduction 'CrysAlisPro 1.171.40.84a (Rigaku OD, 2020)'
_computing_molecular_graphics 'Olex2 1.5 (Dolomanov et al., 2009)'
_computing_publication_material 'Olex2 1.5 (Dolomanov et al., 2009)'
_computing_structure_refinement 'SHELXL 2018/3 (Sheldrick, 2015)'
_computing_structure_solution 'SHELXT  (Sheldrick, 2015)'
_diffrn_ambient_temperature 149.9(2)
_diffrn_detector_area_resol_mean 10.0000
_diffrn_detector_type HyPix3000
_diffrn_measured_fraction_theta_full 0.999
_diffrn_measured_fraction_theta_max 0.988
_diffrn_measurement_details
;
List of Runs (angles in degrees, time in seconds):

  # Type    Start    End  Width  t~exp~   \w     \q     \k     \f   Frames
#--------------------------------------------------------------------------
  1  \w    -74.00  14.00   0.50    1.00    --  -40.91 100.00-102.00  176
  2  \w     83.00 157.00   0.50    3.50    --   96.59 100.00-102.00  148
  3  \w     26.00 106.00   0.50    3.50    --   96.59-100.00 152.00  160
  4  \w   -105.00 -29.00   0.50    1.00    --  -40.91 -37.00 -60.00  152
  5  \w   -109.00 -32.00   0.50    1.00    --  -40.91 -25.00  30.00  154
  6  \w   -109.00 -32.00   0.50    1.00    --  -40.91 -25.00   0.00  154
  7  \w   -109.00 -32.00   0.50    1.00    --  -40.91 -25.00 150.00  154
  8  \w    -22.00  57.00   0.50    1.00    --   40.91 -50.00 -90.00  158
  9  \w    -23.00  71.00   0.50    1.00    --   40.91 -91.00-180.00  188
 10  \w     15.00  42.00   0.50    1.00    --   40.91  82.00  76.21   54
 11  \w     14.00  97.00   0.50    1.00    --   40.91-138.00 -90.00  166
 12  \w     16.00  42.00   0.50    1.00    --   40.91  76.00  25.96   52
 13  \w    -14.00  75.00   0.50    1.00    --   40.91-100.00 152.00  178
 14  \w     15.00  42.00   0.50    1.00    --   40.91  82.00 -19.95   54
 15  \w     15.00  42.00   0.50    1.00    --   40.91  77.00 -64.89   54
 16  \w     16.00  42.00   0.50    1.00    --   40.91  76.00 127.51   52
 17  \w     32.00 109.00   0.50    1.00    --   40.91  25.00 -60.00  154
 18  \w    -23.00  53.00   0.50    1.00    --   40.91 -37.00  30.00  152
 19  \w     15.00  42.00   0.50    1.00    --   40.91  81.00  52.27   54
 20  \w     15.00  42.00   0.50    1.00    --   40.91  81.00  14.00   54
 21  \w     15.00  42.00   0.50    1.00    --   40.91  82.00 -96.79   54
 22  \w     32.00 109.00   0.50    1.00    --   40.91  25.00-150.00  154
 23  \w     16.00  42.00   0.50    1.00    --   40.91  80.00 126.80   52
 24  \w     15.00  42.00   0.50    1.00    --   40.91  77.00 -46.99   54
 25  \w     32.00 109.00   0.50    3.50    --   96.59-117.00 150.00  154
 26  \w     75.00 157.00   0.50    3.50    --   96.59  68.00 150.00  164
 27  \w     83.00 157.00   0.50    3.50    --   96.59  77.00 -60.00  148
 28  \w     33.00 126.00   0.50    3.50    --   96.59-144.00 -30.00  186
 29  \w     87.00 157.00   0.50    3.50    --   96.59  33.00-120.00  140
 30  \w     32.00 109.00   0.50    3.50    --   96.59-117.00  60.00  154
 31  \w     32.00 109.00   0.50    3.50    --   96.59-117.00-180.00  154
 32  \w     88.00 157.00   0.50    3.50    --   96.59  25.00 120.00  138
 33  \w     83.00 157.00   0.50    3.50    --   96.59  77.00  90.00  148
 34  \w     83.00 157.00   0.50    3.50    --   96.59  77.00 120.00  148
 35  \w     32.00 122.00   0.50    3.50    --   96.59 -77.00 -30.00  180
 36  \w     31.00 124.00   0.50    3.50    --   96.59 -86.00 120.00  186
 37  \w     29.00 105.00   0.50    3.50    --   96.59 -25.00 -30.00  152
 38  \w     33.00 115.00   0.50    3.50    --   96.59 -59.00   0.00  164
 39  \w     32.00 109.00   0.50    3.50    --   96.59-117.00   0.00  154
 40  \w     26.00 110.00   0.50    3.50    --   96.59 -17.00 150.00  168
 41  \w     83.00 157.00   0.50    3.50    --   96.59  17.00  90.00  148
 42  \w     33.00 115.00   0.50    3.50    --   96.59 -59.00  90.00  164
 43  \w     34.00 110.00   0.50    3.50    --   96.59 -42.00 150.00  152
 44  \w     33.00 115.00   0.50    3.50    --   96.59 -59.00-180.00  164
 45  \w     34.00 110.00   0.50    3.50    --   96.59 -42.00 -30.00  152
 46  \w     32.00 109.00   0.50    3.50    --   96.59-117.00  30.00  154
 47  \w     32.00 109.00   0.50    3.50    --   96.59-117.00 120.00  154
 48  \w     32.00 109.00   0.50    3.50    --   96.59-117.00 -30.00  154
 49  \w     32.00 109.00   0.50    3.50    --   96.59-117.00 -90.00  154
 50  \w     81.00 157.00   0.50    3.50    --   96.59  50.00-180.00  152
 51  \w   -105.00 -18.00   0.50    1.00    --  -40.91 -74.00 -62.21  174
 52  \w   -104.00 -21.00   0.50    1.00    --  -40.91 -63.00-180.00  166
 53  \w   -104.00 -25.00   0.50    1.00    --  -40.91 -50.00-120.00  158
 54  \w   -104.00 -25.00   0.50    1.00    --  -40.91 -50.00   0.00  158
 55  \w   -104.00 -21.00   0.50    1.00    --  -40.91 -63.00 120.00  166
 56  \w   -104.00 -21.00   0.50    1.00    --  -40.91 -63.00  90.00  166
 57  \w    -61.00  23.00   0.50    1.00    --  -40.91  63.00  60.00  168
 58  \w     16.00  42.00   0.50    1.00    --   40.91  79.00-122.70   52
 59  \w     15.00  42.00   0.50    1.00    --   40.91  81.00-145.20   54
 60  \w     15.00  42.00   0.50    1.00    --   40.91  81.00-173.99   54
;
_diffrn_measurement_device 'four-circle diffractometer'
_diffrn_measurement_device_type 'SuperNova, Single source at offset/far, HyPix3000'
_diffrn_measurement_method '\w scans'
_diffrn_radiation_type CuK\a
_diffrn_radiation_wavelength 1.54184
_diffrn_reflns_av_R_equivalents 0.0752
_diffrn_reflns_av_unetI/netI 0.0462
_diffrn_reflns_Laue_measured_fraction_full 0.999
_diffrn_reflns_Laue_measured_fraction_max 0.988
_diffrn_reflns_limit_h_max 12
_diffrn_reflns_limit_h_min -12
_diffrn_reflns_limit_k_max 14
_diffrn_reflns_limit_k_min -14
_diffrn_reflns_limit_l_max 15
_diffrn_reflns_limit_l_min -14
_diffrn_reflns_number 24251
_diffrn_reflns_point_group_measured_fraction_full 0.999
_diffrn_reflns_point_group_measured_fraction_max 0.988
_diffrn_reflns_theta_full 67.684
_diffrn_reflns_theta_max 68.766
_diffrn_reflns_theta_min 3.616
_exptl_absorpt_coefficient_mu 11.907
_exptl_absorpt_correction_T_max 0.519
_exptl_absorpt_correction_T_min 0.168
_exptl_absorpt_correction_type analytical
_exptl_absorpt_process_details
;
CrysAlisPro 1.171.40.84a (Rigaku Oxford Diffraction, 2020)
Analytical numeric absorption correction using a multifaceted crystal
model based on expressions derived by R.C. Clark & J.S. Reid.
(Clark, R. C. & Reid, J. S. (1995). Acta Cryst. A51, 887-897)
Empirical absorption correction using spherical harmonics,
implemented in SCALE3 ABSPACK scaling algorithm.
;
_exptl_crystal_colour black
_exptl_crystal_colour_primary black
_exptl_crystal_density_diffrn 1.693
_exptl_crystal_description block
_exptl_crystal_F_000 815
_exptl_crystal_size_max 0.205
_exptl_crystal_size_mid 0.19
_exptl_crystal_size_min 0.079
_refine_diff_density_max 1.898
_refine_diff_density_min -1.675
_refine_diff_density_rms 0.161
_refine_ls_extinction_method none
_refine_ls_goodness_of_fit_ref 1.040
_refine_ls_hydrogen_treatment constr
_refine_ls_matrix_type full
_refine_ls_number_parameters 447
_refine_ls_number_reflns 5873
_refine_ls_number_restraints 16
_refine_ls_restrained_S_all 1.041
_refine_ls_R_factor_all 0.1029
_refine_ls_R_factor_gt 0.0954
_refine_ls_shift/su_max 0.000
_refine_ls_shift/su_mean 0.000
_refine_ls_structure_factor_coef Fsqd
_refine_ls_weighting_details 'w=1/[\s^2^(Fo^2^)+(0.1854P)^2^+5.2357P] where P=(Fo^2^+2Fc^2^)/3'
_refine_ls_weighting_scheme calc
_refine_ls_wR_factor_gt 0.2776
_refine_ls_wR_factor_ref 0.2856
_reflns_Friedel_coverage 0.000
_reflns_number_gt 5034
_reflns_number_total 5873
_reflns_threshold_expression 'I > 2\s(I)'
_cod_data_source_file d3dt02503a2.cif
_cod_data_source_block rdt133-150k
_cod_original_formula_sum 'C33.80 H26.20 B F4 Fe I N4 O3.80'
_cod_database_code 7714334
_shelx_shelxl_version_number 2018/3
_shelx_space_group_comment
;
The symmetry employed for this shelxl refinement is uniquely defined
by the following loop, which should always be used as a source of
symmetry information in preference to the above space-group names.
They are only intended as comments.
;
_shelx_estimated_absorpt_t_max 0.453
_shelx_estimated_absorpt_t_min 0.194
_olex2_refinement_description
;
1. Fixed Uiso
 At 1.2 times of:
  All C(H) groups
 At 1.5 times of:
  All C(H,H,H) groups, All O(H) groups
2. Restrained distances
 O3-C33
 1.38 with sigma of 0.02
 C33-O3
 1.42 with sigma of 0.02
 C28-C34 = C33-C14
 2.8 with sigma of 0.02
 C29-O4
 1.38 with sigma of 0.02
 O4-C34
 1.42 with sigma of 0.02
 O4-C29
 1.38 with sigma of 0.02
 C11-C12 \\sim C11-C12A
 with sigma of 0.02
 C12-C13 \\sim C12A-C13A
 with sigma of 0.02
 C13-C14 \\sim C13A-C14A
 with sigma of 0.02
 C13-I02 \\sim C13A-I02
 with sigma of 0.02
 C13-O3 \\sim C13A-O3
 with sigma of 0.02
 C14-C15 \\sim C14A-C15A
 with sigma of 0.02
 C15-C16 \\sim C15A-C16
 with sigma of 0.02
 C11-C13 \\sim C11-C13A
 with sigma of 0.04
 C12-C14 \\sim C12A-C14A
 with sigma of 0.04
 C12-I02 \\sim C12A-I02
 with sigma of 0.04
 C12-O3 \\sim C12A-O3
 with sigma of 0.04
 C13-C15 \\sim C13A-C15A
 with sigma of 0.04
 C14-C16 \\sim C14A-C16
 with sigma of 0.04
 C14-I02 \\sim C14A-I02
 with sigma of 0.04
 C14-O3 \\sim C14A-O3
 with sigma of 0.04
3. Uiso/Uaniso restraints and constraints
Uiso(C33) = Uiso(O3)
Uiso(C34) = Uiso(O4)
4. Rigid body (RIGU) restrains
 C13, O3, C33
 with sigma for 1-2 distances of 0.001 and sigma for 1-3 distances of 0.001
 C12A, C13A, C11, C16, C15A, C14A
 with sigma for 1-2 distances of 0.004 and sigma for 1-3 distances of 0.004
5. Others
 Fixed Sof: O5(0.8) H5A(0.8) C12(0.6) H12(0.6) C13(0.6) C14(0.4) H14(0.4)
 C15(0.4) H15(0.4) C35(0.8) H35A(0.8) H35B(0.8) H35C(0.8) I02(0.6) O4(0.6)
 C34(0.6) H34A(0.6) H34B(0.6) H34C(0.6) I1(0.4) O3(0.4) C33(0.4) H33A(0.4)
 H33B(0.4) H33C(0.4) C12A(0.4) H12A(0.4) C13A(0.4) C14A(0.6) H14A(0.6)
 C15A(0.6) H15A(0.6)
6.a Aromatic/amide H refined with riding coordinates:
 C1(H1), C2(H2), C3(H3), C5(H5), C6(H6), C7(H7), C10(H10), C12(H12), C14(H14),
 C15(H15), C17(H17), C18(H18), C19(H19), C21(H21), C22(H22), C23(H23), C26(H26),
  C28(H28), C30(H30), C31(H31), C12A(H12A), C14A(H14A), C15A(H15A)
6.b Idealised Me refined as rotating group:
 C35(H35A,H35B,H35C), C34(H34A,H34B,H34C), C33(H33A,H33B,H33C)
6.c Idealised tetrahedral OH refined as rotating group:
 O5(H5A)
;
_olex2_submission_special_instructions 'No special instructions were received'
_oxdiff_exptl_absorpt_empirical_details
;
Empirical correction (ABSPACK) includes:
- Absorption correction using spherical harmonics
- Frame scaling
- Detector area scaling
;

loop_
_space_group_symop_operation_xyz
'x, y, z'
'-x, -y, -z'

loop_
_atom_site_label
_atom_site_type_symbol
_atom_site_fract_x
_atom_site_fract_y
_atom_site_fract_z
_atom_site_U_iso_or_equiv
_atom_site_adp_type
_atom_site_occupancy
_atom_site_site_symmetry_order
_atom_site_calc_flag
_atom_site_refinement_flags_posn
_atom_site_refinement_flags_adp
_atom_site_refinement_flags_occupancy
_atom_site_disorder_assembly
_atom_site_disorder_group
Fe1 Fe 0.47745(8) 0.71896(7) 0.36514(7) 0.0324(3) Uani 1 1 d . . . . .
F1 F 0.2006(6) 0.2148(5) 0.0832(5) 0.0791(16) Uani 1 1 d . . . . .
F2 F 0.2008(5) 0.3535(5) 0.2383(4) 0.0722(14) Uani 1 1 d . . . . .
F3 F 0.0176(5) 0.2413(4) 0.1471(4) 0.0629(12) Uani 1 1 d . . . . .
F4 F 0.1125(4) 0.3711(3) 0.0739(3) 0.0495(9) Uani 1 1 d . . . . .
O1 O 0.3765(4) 0.7620(3) 0.4721(4) 0.0400(10) Uani 1 1 d . . . . .
O2 O 0.6234(4) 0.7252(4) 0.4674(4) 0.0409(10) Uani 1 1 d . . . . .
O5 O 1.2483(8) 1.0066(7) 0.7614(9) 0.079(2) Uani 0.8 1 d . . P A 1
H5A H 1.175858 1.021402 0.739948 0.119 Uiso 0.8 1 calc R U P A 1
N1 N 0.5695(5) 0.6655(4) 0.2435(5) 0.0395(11) Uani 1 1 d . . . . .
N2 N 0.4431(5) 0.5569(4) 0.3556(4) 0.0377(11) Uani 1 1 d . . . . .
N3 N 0.3312(5) 0.7184(4) 0.2522(4) 0.0366(11) Uani 1 1 d . . . . .
N4 N 0.5125(5) 0.8769(4) 0.3662(4) 0.0370(11) Uani 1 1 d . . . . .
C1 C 0.6302(6) 0.7249(6) 0.1888(6) 0.0456(15) Uani 1 1 d . . . . .
H1 H 0.633625 0.804747 0.208380 0.055 Uiso 1 1 calc R U . . .
C2 C 0.6898(7) 0.6760(7) 0.1032(6) 0.0529(17) Uani 1 1 d . . . . .
H2 H 0.731626 0.722627 0.065639 0.063 Uiso 1 1 calc R U . . .
C3 C 0.6885(8) 0.5626(7) 0.0733(7) 0.0560(18) Uani 1 1 d . . . . .
H3 H 0.730566 0.529798 0.015835 0.067 Uiso 1 1 calc R U . . .
C4 C 0.6234(7) 0.4922(6) 0.1287(6) 0.0490(16) Uani 1 1 d . . . . .
C5 C 0.6143(8) 0.3755(6) 0.1063(7) 0.058(2) Uani 1 1 d . . . . .
H5 H 0.654395 0.335781 0.050483 0.070 Uiso 1 1 calc R U . . .
C6 C 0.5481(8) 0.3172(6) 0.1638(8) 0.060(2) Uani 1 1 d . . . . .
H6 H 0.542796 0.237218 0.147034 0.072 Uiso 1 1 calc R U . . .
C7 C 0.4885(7) 0.3715(6) 0.2461(7) 0.0516(17) Uani 1 1 d . . . . .
H7 H 0.441204 0.328387 0.283463 0.062 Uiso 1 1 calc R U . . .
C8 C 0.4973(6) 0.4879(5) 0.2743(5) 0.0406(14) Uani 1 1 d . . . . .
C9 C 0.5644(6) 0.5495(5) 0.2145(6) 0.0402(14) Uani 1 1 d . . . . .
C10 C 0.3802(6) 0.5146(5) 0.4188(5) 0.0387(13) Uani 1 1 d . . . . .
H10 H 0.376751 0.435759 0.411917 0.046 Uiso 1 1 calc R U . . .
C11 C 0.3164(6) 0.5753(5) 0.4971(5) 0.0384(13) Uani 1 1 d D . . . .
C12 C 0.2304(15) 0.5159(12) 0.5474(12) 0.049(5) Uiso 0.6 1 d D . P B 1
H12 H 0.220635 0.435623 0.528411 0.059 Uiso 0.6 1 calc R U P B 1
C13 C 0.1628(14) 0.5673(12) 0.6199(10) 0.042(4) Uiso 0.6 1 d D . P B 1
C14 C 0.185(2) 0.6759(18) 0.6602(19) 0.044(7) Uiso 0.4 1 d D . P B 2
H14 H 0.138685 0.709428 0.713892 0.053 Uiso 0.4 1 calc R U P B 2
C15 C 0.251(3) 0.7414(19) 0.604(2) 0.047(10) Uiso 0.4 1 d D . P B 2
H15 H 0.252392 0.821060 0.624952 0.056 Uiso 0.4 1 calc R U P B 2
C16 C 0.3140(6) 0.6949(5) 0.5187(5) 0.0387(13) Uani 1 1 d D . . . .
C17 C 0.2418(6) 0.6323(6) 0.1953(6) 0.0418(14) Uani 1 1 d . . . . .
H17 H 0.245500 0.559772 0.208050 0.050 Uiso 1 1 calc R U . . .
C18 C 0.1421(7) 0.6456(6) 0.1168(7) 0.0514(17) Uani 1 1 d . . . . .
H18 H 0.080025 0.582518 0.077461 0.062 Uiso 1 1 calc R U . . .
C19 C 0.1346(7) 0.7490(7) 0.0973(7) 0.0575(19) Uani 1 1 d . . . . .
H19 H 0.067074 0.758460 0.044891 0.069 Uiso 1 1 calc R U . . .
C20 C 0.2278(7) 0.8419(6) 0.1556(7) 0.0495(16) Uani 1 1 d . . . . .
C21 C 0.2290(9) 0.9537(8) 0.1425(8) 0.067(2) Uani 1 1 d . . . . .
H21 H 0.163062 0.969364 0.092567 0.080 Uiso 1 1 calc R U . . .
C22 C 0.3233(8) 1.0380(7) 0.2009(8) 0.063(2) Uani 1 1 d . . . . .
H22 H 0.323954 1.111182 0.188679 0.076 Uiso 1 1 calc R U . . .
C23 C 0.4211(7) 1.0201(6) 0.2797(7) 0.0532(18) Uani 1 1 d . . . . .
H23 H 0.484468 1.080909 0.321871 0.064 Uiso 1 1 calc R U . . .
C24 C 0.4222(6) 0.9113(5) 0.2940(6) 0.0414(14) Uani 1 1 d . . . . .
C25 C 0.3258(6) 0.8227(5) 0.2324(6) 0.0394(13) Uani 1 1 d . . . . .
C26 C 0.6090(6) 0.9506(5) 0.4279(5) 0.0384(13) Uani 1 1 d . . . . .
H26 H 0.611919 1.027300 0.425325 0.046 Uiso 1 1 calc R U . . .
C27 C 0.7086(6) 0.9231(5) 0.4978(6) 0.0397(14) Uani 1 1 d . . . . .
C28 C 0.8086(7) 1.0126(6) 0.5540(6) 0.0486(16) Uani 1 1 d D . . . .
H28 H 0.806454 1.086181 0.543344 0.058 Uiso 1 1 calc R U . . .
C29 C 0.9080(7) 0.9927(6) 0.6236(7) 0.0574(19) Uani 1 1 d D . . . .
C30 C 0.9106(8) 0.8881(7) 0.6439(8) 0.062(2) Uani 1 1 d . . . . .
H30 H 0.978343 0.876908 0.695039 0.074 Uiso 1 1 calc R U . . .
C31 C 0.8142(7) 0.7984(6) 0.5897(7) 0.0554(19) Uani 1 1 d . . . . .
H31 H 0.818320 0.726185 0.603128 0.067 Uiso 1 1 calc R U . . .
C32 C 0.7108(7) 0.8132(5) 0.5154(6) 0.0426(14) Uani 1 1 d . . . . .
C35 C 1.2515(17) 0.9843(12) 0.8575(16) 0.097(5) Uani 0.8 1 d . . P A 1
H35A H 1.288954 0.915042 0.856855 0.145 Uiso 0.8 1 calc R U P A 1
H35B H 1.164792 0.973898 0.872668 0.145 Uiso 0.8 1 calc R U P A 1
H35C H 1.303323 1.047488 0.914509 0.145 Uiso 0.8 1 calc R U P A 1
B1 B 0.1323(8) 0.2939(7) 0.1365(7) 0.0477(18) Uani 1 1 d . . . . .
I02 I 0.04834(11) 0.46731(9) 0.69267(10) 0.0757(4) Uani 0.6 1 d . . P B 1
O4 O 1.0061(8) 1.0719(8) 0.6813(7) 0.0502(16) Uiso 0.6 1 d D . P C 1
C34 C 1.0192(11) 1.1803(10) 0.6545(10) 0.0502(16) Uiso 0.6 1 d D . P C 1
H34A H 1.031851 1.168867 0.578512 0.075 Uiso 0.6 1 calc R U P C 1
H34B H 1.092768 1.230496 0.703384 0.075 Uiso 0.6 1 calc R U P C 1
H34C H 0.941982 1.214599 0.663447 0.075 Uiso 0.6 1 calc R U P C 1
I1 I 1.05592(19) 1.1242(2) 0.7025(2) 0.1018(7) Uani 0.4 1 d . . P C 2
O3 O 0.1369(16) 0.4834(13) 0.6815(12) 0.065(3) Uiso 0.4 1 d D . P B 2
C33 C 0.067(2) 0.5282(18) 0.7662(17) 0.065(3) Uiso 0.4 1 d D . P B 2
H33A H -0.006755 0.557474 0.734504 0.097 Uiso 0.4 1 calc R U P B 2
H33B H 0.122514 0.589641 0.822563 0.097 Uiso 0.4 1 calc R U P B 2
H33C H 0.038121 0.468083 0.799046 0.097 Uiso 0.4 1 calc R U P B 2
C12A C 0.2583(17) 0.5076(12) 0.5577(12) 0.024(4) Uiso 0.4 1 d D . P B 2
H12A H 0.267441 0.429859 0.544617 0.029 Uiso 0.4 1 calc R U P B 2
C13A C 0.191(2) 0.5527(17) 0.6332(14) 0.039(5) Uiso 0.4 1 d D . P B 2
C14A C 0.1610(14) 0.6768(12) 0.6398(13) 0.042(4) Uiso 0.6 1 d D . P B 1
H14A H 0.109023 0.711411 0.688173 0.051 Uiso 0.6 1 calc R U P B 1
C15A C 0.2351(17) 0.7424(12) 0.5903(14) 0.043(6) Uiso 0.6 1 d D . P B 1
H15A H 0.232253 0.821363 0.605284 0.052 Uiso 0.6 1 calc R U P B 1

loop_
_atom_site_aniso_label
_atom_site_aniso_U_11
_atom_site_aniso_U_22
_atom_site_aniso_U_33
_atom_site_aniso_U_23
_atom_site_aniso_U_13
_atom_site_aniso_U_12
Fe1 0.0346(5) 0.0211(5) 0.0387(5) 0.0059(4) 0.0040(4) 0.0000(3)
F1 0.109(4) 0.073(3) 0.080(3) 0.036(3) 0.044(3) 0.050(3)
F2 0.062(3) 0.088(4) 0.053(3) 0.010(2) -0.009(2) -0.002(3)
F3 0.062(3) 0.058(3) 0.068(3) 0.025(2) 0.008(2) -0.008(2)
F4 0.052(2) 0.039(2) 0.056(2) 0.0154(18) 0.0038(18) 0.0005(17)
O1 0.051(2) 0.0236(19) 0.046(2) 0.0092(18) 0.012(2) 0.0027(18)
O2 0.044(2) 0.027(2) 0.045(2) 0.0060(18) -0.0046(19) 0.0020(17)
O5 0.067(5) 0.048(4) 0.105(7) -0.006(4) 0.005(5) 0.001(4)
N1 0.038(3) 0.029(3) 0.048(3) 0.009(2) 0.002(2) -0.002(2)
N2 0.034(2) 0.029(2) 0.044(3) 0.005(2) 0.003(2) -0.002(2)
N3 0.036(3) 0.027(2) 0.044(3) 0.006(2) 0.006(2) 0.002(2)
N4 0.037(3) 0.032(3) 0.043(3) 0.012(2) 0.007(2) 0.003(2)
C1 0.043(3) 0.036(3) 0.059(4) 0.013(3) 0.011(3) 0.005(3)
C2 0.053(4) 0.052(4) 0.052(4) 0.010(3) 0.018(3) -0.001(3)
C3 0.055(4) 0.055(4) 0.057(4) 0.008(4) 0.022(4) 0.007(3)
C4 0.046(4) 0.043(4) 0.052(4) 0.002(3) 0.010(3) 0.002(3)
C5 0.062(5) 0.037(4) 0.066(5) -0.008(3) 0.021(4) 0.002(3)
C6 0.067(5) 0.031(3) 0.078(5) 0.000(4) 0.020(4) 0.008(3)
C7 0.050(4) 0.029(3) 0.067(5) 0.001(3) 0.009(3) 0.000(3)
C8 0.043(3) 0.030(3) 0.043(3) 0.004(3) 0.004(3) 0.001(2)
C9 0.042(3) 0.028(3) 0.044(3) 0.001(3) 0.004(3) 0.001(2)
C10 0.040(3) 0.024(3) 0.047(3) 0.007(2) -0.001(3) -0.001(2)
C11 0.044(3) 0.030(3) 0.039(3) 0.008(2) 0.005(3) -0.001(2)
C16 0.040(3) 0.031(3) 0.043(3) 0.007(3) 0.005(3) 0.002(2)
C17 0.038(3) 0.036(3) 0.045(3) 0.005(3) 0.002(3) -0.004(3)
C18 0.045(4) 0.039(4) 0.059(4) 0.003(3) -0.003(3) -0.003(3)
C19 0.044(4) 0.062(5) 0.064(5) 0.021(4) -0.006(3) 0.008(3)
C20 0.044(4) 0.041(4) 0.061(4) 0.017(3) 0.000(3) 0.004(3)
C21 0.060(5) 0.055(5) 0.085(6) 0.036(5) -0.015(4) 0.003(4)
C22 0.058(4) 0.038(4) 0.092(6) 0.030(4) -0.008(4) 0.003(3)
C23 0.050(4) 0.034(3) 0.076(5) 0.025(3) -0.002(4) 0.000(3)
C24 0.041(3) 0.031(3) 0.053(4) 0.015(3) 0.004(3) 0.006(2)
C25 0.039(3) 0.031(3) 0.048(4) 0.013(3) 0.005(3) 0.005(2)
C26 0.041(3) 0.027(3) 0.041(3) 0.004(2) 0.004(3) -0.002(2)
C27 0.038(3) 0.028(3) 0.046(3) 0.003(3) 0.000(3) 0.001(2)
C28 0.051(4) 0.032(3) 0.056(4) 0.009(3) 0.001(3) -0.003(3)
C29 0.047(4) 0.046(4) 0.062(5) 0.001(3) -0.014(3) -0.007(3)
C30 0.053(4) 0.043(4) 0.073(5) 0.004(4) -0.017(4) 0.006(3)
C31 0.050(4) 0.040(4) 0.066(5) 0.009(3) -0.015(3) 0.003(3)
C32 0.050(4) 0.028(3) 0.047(4) 0.008(3) 0.003(3) 0.003(3)
C35 0.107(11) 0.054(7) 0.123(13) 0.020(8) 0.026(10) -0.018(7)
B1 0.049(4) 0.044(4) 0.047(4) 0.012(3) -0.002(3) 0.006(3)
I02 0.0731(7) 0.0635(6) 0.0985(9) 0.0302(6) 0.0293(6) 0.0044(5)
I1 0.0739(11) 0.0851(13) 0.1212(17) -0.0014(12) 0.0068(11) -0.0179(10)

loop_
_atom_type_symbol
_atom_type_description
_atom_type_scat_dispersion_real
_atom_type_scat_dispersion_imag
_atom_type_scat_source
C C 0.0181 0.0091 'International Tables Vol C Tables 4.2.6.8 and 6.1.1.4'
H H 0.0000 0.0000 'International Tables Vol C Tables 4.2.6.8 and 6.1.1.4'
B B 0.0090 0.0039 'International Tables Vol C Tables 4.2.6.8 and 6.1.1.4'
F F 0.0727 0.0534 'International Tables Vol C Tables 4.2.6.8 and 6.1.1.4'
Fe Fe -1.1336 3.1974 'International Tables Vol C Tables 4.2.6.8 and 6.1.1.4'
I I -0.3257 6.8362 'International Tables Vol C Tables 4.2.6.8 and 6.1.1.4'
N N 0.0311 0.0180 'International Tables Vol C Tables 4.2.6.8 and 6.1.1.4'
O O 0.0492 0.0322 'International Tables Vol C Tables 4.2.6.8 and 6.1.1.4'

loop_
_exptl_crystal_face_index_h
_exptl_crystal_face_index_k
_exptl_crystal_face_index_l
_exptl_crystal_face_perp_dist
1 5 -1 0.0781
1 -1 -5 0.0530
0 1 -5 0.0571
-3 -4 -5 0.0701
-5 4 1 0.1160
0 -1 -5 0.0472
-1 0 -5 0.0400
5 0 -3 0.0871
-5 0 3 0.0871
0 -5 1 0.0915
5 -2 -3 0.0802
0 0 1 0.0275
-5 1 -2 0.0807

loop_
_geom_angle_atom_site_label_1
_geom_angle_atom_site_label_2
_geom_angle_atom_site_label_3
_geom_angle
_geom_angle_site_symmetry_1
_geom_angle_site_symmetry_3
_geom_angle_publ_flag
O1 Fe1 N1 174.8(2) . . ?
O1 Fe1 N2 94.8(2) . . ?
O1 Fe1 N3 88.8(2) . . ?
O1 Fe1 N4 87.9(2) . . ?
O2 Fe1 O1 94.0(2) . . ?
O2 Fe1 N1 90.5(2) . . ?
O2 Fe1 N2 87.2(2) . . ?
O2 Fe1 N3 176.0(2) . . ?
O2 Fe1 N4 94.2(2) . . ?
N2 Fe1 N1 82.7(2) . . ?
N2 Fe1 N3 95.5(2) . . ?
N3 Fe1 N1 86.9(2) . . ?
N4 Fe1 N1 94.4(2) . . ?
N4 Fe1 N2 176.9(2) . . ?
N4 Fe1 N3 83.0(2) . . ?
C16 O1 Fe1 126.6(4) . . ?
C32 O2 Fe1 127.4(4) . . ?
C35 O5 H5A 109.5 . . ?
C1 N1 Fe1 128.9(5) . . ?
C1 N1 C9 118.3(6) . . ?
C9 N1 Fe1 112.8(4) . . ?
C8 N2 Fe1 114.0(4) . . ?
C10 N2 Fe1 124.3(4) . . ?
C10 N2 C8 121.7(5) . . ?
C17 N3 Fe1 128.8(5) . . ?
C17 N3 C25 118.5(6) . . ?
C25 N3 Fe1 112.7(4) . . ?
C24 N4 Fe1 114.2(4) . . ?
C26 N4 Fe1 125.9(4) . . ?
C26 N4 C24 120.0(5) . . ?
N1 C1 H1 118.5 . . ?
N1 C1 C2 123.1(7) . . ?
C2 C1 H1 118.5 . . ?
C1 C2 H2 119.8 . . ?
C3 C2 C1 120.4(7) . . ?
C3 C2 H2 119.8 . . ?
C2 C3 H3 120.1 . . ?
C2 C3 C4 119.7(7) . . ?
C4 C3 H3 120.1 . . ?
C5 C4 C3 125.7(7) . . ?
C5 C4 C9 118.4(7) . . ?
C9 C4 C3 115.9(7) . . ?
C4 C5 H5 119.8 . . ?
C6 C5 C4 120.4(7) . . ?
C6 C5 H5 119.8 . . ?
C5 C6 H6 119.1 . . ?
C5 C6 C7 121.8(7) . . ?
C7 C6 H6 119.1 . . ?
C6 C7 H7 119.8 . . ?
C8 C7 C6 120.4(7) . . ?
C8 C7 H7 119.8 . . ?
C7 C8 N2 128.0(7) . . ?
C7 C8 C9 118.5(6) . . ?
C9 C8 N2 113.5(5) . . ?
N1 C9 C4 122.6(6) . . ?
N1 C9 C8 117.0(6) . . ?
C8 C9 C4 120.4(6) . . ?
N2 C10 H10 117.2 . . ?
N2 C10 C11 125.7(6) . . ?
C11 C10 H10 117.2 . . ?
C10 C11 C12 120.2(8) . . ?
C10 C11 C16 124.1(6) . . ?
C10 C11 C12A 113.6(8) . . ?
C12 C11 C16 114.9(8) . . ?
C12A C11 C16 122.2(8) . . ?
C11 C12 H12 118.1 . . ?
C13 C12 C11 123.8(12) . . ?
C13 C12 H12 118.1 . . ?
C12 C13 I02 118.8(10) . . ?
C14A C13 C12 120.7(12) . . ?
C14A C13 I02 120.4(9) . . ?
C15 C14 H14 120.9 . . ?
C15 C14 C13A 118.1(17) . . ?
C13A C14 H14 120.9 . . ?
C14 C15 H15 118.4 . . ?
C14 C15 C16 123.2(18) . . ?
C16 C15 H15 118.4 . . ?
O1 C16 C11 124.1(6) . . ?
O1 C16 C15 119.8(10) . . ?
O1 C16 C15A 117.8(8) . . ?
C15 C16 C11 115.7(10) . . ?
C15A C16 C11 118.0(8) . . ?
N3 C17 H17 118.9 . . ?
N3 C17 C18 122.1(6) . . ?
C18 C17 H17 118.9 . . ?
C17 C18 H18 120.0 . . ?
C19 C18 C17 120.0(7) . . ?
C19 C18 H18 120.0 . . ?
C18 C19 H19 120.2 . . ?
C18 C19 C20 119.5(7) . . ?
C20 C19 H19 120.2 . . ?
C19 C20 C21 124.3(7) . . ?
C19 C20 C25 117.6(6) . . ?
C25 C20 C21 118.0(7) . . ?
C20 C21 H21 119.7 . . ?
C22 C21 C20 120.5(7) . . ?
C22 C21 H21 119.7 . . ?
C21 C22 H22 119.0 . . ?
C21 C22 C23 121.9(7) . . ?
C23 C22 H22 119.0 . . ?
C22 C23 H23 120.7 . . ?
C24 C23 C22 118.6(7) . . ?
C24 C23 H23 120.7 . . ?
C23 C24 N4 126.8(6) . . ?
C23 C24 C25 119.9(6) . . ?
C25 C24 N4 113.3(5) . . ?
N3 C25 C20 122.2(6) . . ?
N3 C25 C24 116.8(6) . . ?
C24 C25 C20 121.0(6) . . ?
N4 C26 H26 117.9 . . ?
N4 C26 C27 124.3(6) . . ?
C27 C26 H26 117.9 . . ?
C26 C27 C28 116.5(6) . . ?
C26 C27 C32 123.5(6) . . ?
C28 C27 C32 119.9(6) . . ?
C27 C28 H28 120.0 . . ?
C29 C28 C27 119.9(6) . . ?
C29 C28 H28 120.0 . . ?
C28 C29 C30 121.1(6) . . ?
C28 C29 I1 119.3(6) . . ?
C30 C29 I1 119.6(5) . . ?
O4 C29 C28 124.4(8) . . ?
O4 C29 C30 114.5(7) . . ?
C29 C30 H30 119.8 . . ?
C29 C30 C31 120.3(7) . . ?
C31 C30 H30 119.8 . . ?
C30 C31 H31 119.4 . . ?
C30 C31 C32 121.1(7) . . ?
C32 C31 H31 119.4 . . ?
O2 C32 C27 124.6(6) . . ?
O2 C32 C31 117.9(6) . . ?
C31 C32 C27 117.5(6) . . ?
O5 C35 H35A 109.5 . . ?
O5 C35 H35B 109.5 . . ?
O5 C35 H35C 109.5 . . ?
H35A C35 H35B 109.5 . . ?
H35A C35 H35C 109.5 . . ?
H35B C35 H35C 109.5 . . ?
F1 B1 F4 108.0(7) . . ?
F2 B1 F1 110.8(7) . . ?
F2 B1 F4 107.8(6) . . ?
F3 B1 F1 110.1(7) . . ?
F3 B1 F2 110.2(7) . . ?
F3 B1 F4 109.8(6) . . ?
C29 O4 C34 117.8(8) . . ?
O4 C34 H34A 109.5 . . ?
O4 C34 H34B 109.5 . . ?
O4 C34 H34C 109.5 . . ?
H34A C34 H34B 109.5 . . ?
H34A C34 H34C 109.5 . . ?
H34B C34 H34C 109.5 . . ?
C13A O3 C33 118.5(15) . . ?
O3 C33 H33A 109.5 . . ?
O3 C33 H33B 109.5 . . ?
O3 C33 H33C 109.5 . . ?
H33A C33 H33B 109.5 . . ?
H33A C33 H33C 109.5 . . ?
H33B C33 H33C 109.5 . . ?
C11 C12A H12A 119.7 . . ?
C13A C12A C11 120.6(14) . . ?
C13A C12A H12A 119.7 . . ?
O3 C13A C14 123.9(14) . . ?
O3 C13A C12A 116.3(17) . . ?
C12A C13A C14 119.7(15) . . ?
C13 C14A H14A 119.9 . . ?
C13 C14A C15A 120.2(13) . . ?
C15A C14A H14A 119.9 . . ?
C16 C15A H15A 119.1 . . ?
C14A C15A C16 121.8(12) . . ?
C14A C15A H15A 119.1 . . ?

loop_
_geom_bond_atom_site_label_1
_geom_bond_atom_site_label_2
_geom_bond_distance
_geom_bond_site_symmetry_2
_geom_bond_publ_flag
Fe1 O1 1.881(5) . ?
Fe1 O2 1.871(4) . ?
Fe1 N1 1.983(6) . ?
Fe1 N2 1.960(5) . ?
Fe1 N3 1.970(5) . ?
Fe1 N4 1.936(5) . ?
F1 B1 1.391(10) . ?
F2 B1 1.386(10) . ?
F3 B1 1.369(10) . ?
F4 B1 1.397(9) . ?
O1 C16 1.313(8) . ?
O2 C32 1.313(8) . ?
O5 H5A 0.8400 . ?
O5 C35 1.320(19) . ?
N1 C1 1.314(9) . ?
N1 C9 1.379(8) . ?
N2 C8 1.416(9) . ?
N2 C10 1.291(9) . ?
N3 C17 1.333(8) . ?
N3 C25 1.373(8) . ?
N4 C24 1.411(8) . ?
N4 C26 1.316(8) . ?
C1 H1 0.9500 . ?
C1 C2 1.393(10) . ?
C2 H2 0.9500 . ?
C2 C3 1.355(12) . ?
C3 H3 0.9500 . ?
C3 C4 1.431(11) . ?
C4 C5 1.386(11) . ?
C4 C9 1.427(10) . ?
C5 H5 0.9500 . ?
C5 C6 1.363(12) . ?
C6 H6 0.9500 . ?
C6 C7 1.385(11) . ?
C7 H7 0.9500 . ?
C7 C8 1.380(9) . ?
C8 C9 1.414(10) . ?
C10 H10 0.9500 . ?
C10 C11 1.408(9) . ?
C11 C12 1.434(13) . ?
C11 C16 1.435(9) . ?
C11 C12A 1.422(13) . ?
C12 H12 0.9500 . ?
C12 C13 1.342(15) . ?
C13 I02 2.110(12) . ?
C13 C14A 1.31(2) . ?
C14 H14 0.9500 . ?
C14 C15 1.398(16) . ?
C14 C13A 1.48(3) . ?
C15 H15 0.9500 . ?
C15 C16 1.412(15) . ?
C16 C15A 1.405(12) . ?
C17 H17 0.9500 . ?
C17 C18 1.408(10) . ?
C18 H18 0.9500 . ?
C18 C19 1.363(11) . ?
C19 H19 0.9500 . ?
C19 C20 1.410(11) . ?
C20 C21 1.425(11) . ?
C20 C25 1.411(10) . ?
C21 H21 0.9500 . ?
C21 C22 1.356(12) . ?
C22 H22 0.9500 . ?
C22 C23 1.420(11) . ?
C23 H23 0.9500 . ?
C23 C24 1.395(9) . ?
C24 C25 1.410(9) . ?
C26 H26 0.9500 . ?
C26 C27 1.415(9) . ?
C27 C28 1.422(9) . ?
C27 C32 1.426(9) . ?
C28 H28 0.9500 . ?
C28 C29 1.369(11) . ?
C29 C30 1.376(12) . ?
C29 O4 1.345(10) . ?
C29 I1 2.085(7) . ?
C30 H30 0.9500 . ?
C30 C31 1.394(11) . ?
C31 H31 0.9500 . ?
C31 C32 1.410(10) . ?
C35 H35A 0.9800 . ?
C35 H35B 0.9800 . ?
C35 H35C 0.9800 . ?
O4 C34 1.453(13) . ?
C34 H34A 0.9800 . ?
C34 H34B 0.9800 . ?
C34 H34C 0.9800 . ?
O3 C33 1.443(13) . ?
O3 C13A 1.30(2) . ?
C33 H33A 0.9800 . ?
C33 H33B 0.9800 . ?
C33 H33C 0.9800 . ?
C12A H12A 0.9500 . ?
C12A C13A 1.343(16) . ?
C14A H14A 0.9500 . ?
C14A C15A 1.394(13) . ?
C15A H15A 0.9500 . ?

loop_
_geom_torsion_atom_site_label_1
_geom_torsion_atom_site_label_2
_geom_torsion_atom_site_label_3
_geom_torsion_atom_site_label_4
_geom_torsion
_geom_torsion_site_symmetry_1
_geom_torsion_site_symmetry_2
_geom_torsion_site_symmetry_3
_geom_torsion_site_symmetry_4
_geom_torsion_publ_flag
Fe1 O1 C16 C11 2.2(9) . . . . ?
Fe1 O1 C16 C15 174.8(16) . . . . ?
Fe1 O1 C16 C15A -174.7(10) . . . . ?
Fe1 O2 C32 C27 0.6(10) . . . . ?
Fe1 O2 C32 C31 -179.5(5) . . . . ?
Fe1 N1 C1 C2 -179.0(5) . . . . ?
Fe1 N1 C9 C4 179.7(5) . . . . ?
Fe1 N1 C9 C8 -0.4(7) . . . . ?
Fe1 N2 C8 C7 -178.7(6) . . . . ?
Fe1 N2 C8 C9 -0.8(7) . . . . ?
Fe1 N2 C10 C11 6.3(9) . . . . ?
Fe1 N3 C17 C18 179.8(5) . . . . ?
Fe1 N3 C25 C20 -179.2(6) . . . . ?
Fe1 N3 C25 C24 -0.2(8) . . . . ?
Fe1 N4 C24 C23 178.1(6) . . . . ?
Fe1 N4 C24 C25 -1.9(7) . . . . ?
Fe1 N4 C26 C27 5.1(10) . . . . ?
O1 Fe1 O2 C32 -88.5(6) . . . . ?
O1 C16 C15A C14A 177.2(14) . . . . ?
O2 Fe1 O1 C16 -85.5(5) . . . . ?
N1 Fe1 O2 C32 94.1(6) . . . . ?
N1 C1 C2 C3 -0.7(12) . . . . ?
N2 Fe1 O1 C16 2.0(5) . . . . ?
N2 Fe1 O2 C32 176.8(6) . . . . ?
N2 C8 C9 N1 0.8(9) . . . . ?
N2 C8 C9 C4 -179.3(6) . . . . ?
N2 C10 C11 C12 168.1(10) . . . . ?
N2 C10 C11 C16 -0.9(11) . . . . ?
N2 C10 C11 C12A -178.1(10) . . . . ?
N3 Fe1 O1 C16 97.4(5) . . . . ?
N3 C17 C18 C19 -0.2(12) . . . . ?
N4 Fe1 O1 C16 -179.5(5) . . . . ?
N4 Fe1 O2 C32 -0.3(6) . . . . ?
N4 C24 C25 N3 1.4(9) . . . . ?
N4 C24 C25 C20 -179.7(6) . . . . ?
N4 C26 C27 C28 176.7(6) . . . . ?
N4 C26 C27 C32 -4.8(11) . . . . ?
C1 N1 C9 C4 0.7(10) . . . . ?
C1 N1 C9 C8 -179.4(6) . . . . ?
C1 C2 C3 C4 1.1(12) . . . . ?
C2 C3 C4 C5 179.8(8) . . . . ?
C2 C3 C4 C9 -0.7(11) . . . . ?
C3 C4 C5 C6 -179.2(8) . . . . ?
C3 C4 C9 N1 -0.3(10) . . . . ?
C3 C4 C9 C8 179.8(7) . . . . ?
C4 C5 C6 C7 -0.2(14) . . . . ?
C5 C4 C9 N1 179.3(7) . . . . ?
C5 C4 C9 C8 -0.6(11) . . . . ?
C5 C6 C7 C8 -1.7(13) . . . . ?
C6 C7 C8 N2 -179.9(7) . . . . ?
C6 C7 C8 C9 2.3(11) . . . . ?
C7 C8 C9 N1 178.9(6) . . . . ?
C7 C8 C9 C4 -1.2(10) . . . . ?
C8 N2 C10 C11 -175.8(6) . . . . ?
C9 N1 C1 C2 -0.2(10) . . . . ?
C9 C4 C5 C6 1.3(13) . . . . ?
C10 N2 C8 C7 3.2(11) . . . . ?
C10 N2 C8 C9 -178.9(6) . . . . ?
C10 C11 C12 C13 -177.7(13) . . . . ?
C10 C11 C16 O1 -3.8(10) . . . . ?
C10 C11 C16 C15 -176.7(16) . . . . ?
C10 C11 C16 C15A 173.1(11) . . . . ?
C10 C11 C12A C13A -178.0(15) . . . . ?
C11 C12 C13 I02 -176.6(11) . . . . ?
C11 C12 C13 C14A 8(3) . . . . ?
C11 C16 C15A C14A 0(2) . . . . ?
C11 C12A C13A C14 -5(3) . . . . ?
C11 C12A C13A O3 177.4(16) . . . . ?
C12 C11 C16 O1 -173.4(9) . . . . ?
C12 C11 C16 C15A 3.5(15) . . . . ?
C12 C13 C14A C15A -4(3) . . . . ?
C13 C14A C15A C16 0(3) . . . . ?
C14 C15 C16 O1 -178(2) . . . . ?
C14 C15 C16 C11 -5(3) . . . . ?
C15 C14 C13A O3 178(2) . . . . ?
C15 C14 C13A C12A 1(4) . . . . ?
C16 C11 C12 C13 -8(2) . . . . ?
C16 C11 C12A C13A 5(2) . . . . ?
C17 N3 C25 C20 1.2(10) . . . . ?
C17 N3 C25 C24 -179.8(6) . . . . ?
C17 C18 C19 C20 0.5(13) . . . . ?
C18 C19 C20 C21 -179.5(9) . . . . ?
C18 C19 C20 C25 0.0(12) . . . . ?
C19 C20 C21 C22 -179.1(9) . . . . ?
C19 C20 C25 N3 -0.9(11) . . . . ?
C19 C20 C25 C24 -179.8(7) . . . . ?
C20 C21 C22 C23 -2.5(16) . . . . ?
C21 C20 C25 N3 178.6(7) . . . . ?
C21 C20 C25 C24 -0.3(12) . . . . ?
C21 C22 C23 C24 2.5(15) . . . . ?
C22 C23 C24 N4 178.6(8) . . . . ?
C22 C23 C24 C25 -1.4(12) . . . . ?
C23 C24 C25 N3 -178.6(7) . . . . ?
C23 C24 C25 C20 0.3(11) . . . . ?
C24 N4 C26 C27 -175.9(6) . . . . ?
C25 N3 C17 C18 -0.7(10) . . . . ?
C25 C20 C21 C22 1.4(14) . . . . ?
C26 N4 C24 C23 -0.9(11) . . . . ?
C26 N4 C24 C25 179.1(6) . . . . ?
C26 C27 C28 C29 179.6(7) . . . . ?
C26 C27 C32 O2 1.7(11) . . . . ?
C26 C27 C32 C31 -178.2(7) . . . . ?
C27 C28 C29 C30 -2.7(13) . . . . ?
C27 C28 C29 O4 -179.2(8) . . . . ?
C27 C28 C29 I1 178.6(6) . . . . ?
C28 C27 C32 O2 -179.9(7) . . . . ?
C28 C27 C32 C31 0.3(11) . . . . ?
C28 C29 C30 C31 3.0(15) . . . . ?
C28 C29 O4 C34 -11.0(15) . . . . ?
C29 C30 C31 C32 -1.6(15) . . . . ?
C30 C29 O4 C34 172.3(9) . . . . ?
C30 C31 C32 O2 -179.9(8) . . . . ?
C30 C31 C32 C27 0.0(12) . . . . ?
C32 C27 C28 C29 1.1(11) . . . . ?
I02 C13 C14A C15A -179.0(14) . . . . ?
O4 C29 C30 C31 179.8(9) . . . . ?
I1 C29 C30 C31 -178.3(7) . . . . ?
C33 O3 C13A C14 0(3) . . . . ?
C33 O3 C13A C12A 177.7(19) . . . . ?
C12A C11 C16 O1 173.2(10) . . . . ?
C12A C11 C16 C15 0.2(19) . . . . ?
C13A C14 C15 C16 4(4) . . . . ?
